data_4087292
loop_
_publ_author_name
'Blaya, Mar\'ia'
'Bautista, Delia'
'Gil-Rubio, Juan'
'Vicente, Jos\'e'

_publ_section_title
;
 Perfluoroalkylation of Coordinated Ethene in Rh(I) and Ir(I) Complexes.
 Catalytic Addition of Iodoperfluoroalkanes to Ethene
;
_journal_issue 7
_journal_name_full Organometallics
_journal_page_first 1245
_journal_paper_doi 10.1021/acs.organomet.6b00929
_journal_volume 36
_journal_year 2017
_chemical_formula_sum 'C47 H44 F3 Ir O3 P2 S'
_chemical_formula_weight 1000.02
_space_group_crystal_system orthorhombic
_space_group_IT_number 33
_space_group_name_Hall 'P 2c -2n'
_space_group_name_H-M_alt 'P n a 21'
_symmetry_space_group_name_Hall 'P 2c -2n'
_symmetry_space_group_name_H-M 'P n a 21'
_atom_sites_solution_hydrogens geom
_atom_sites_solution_primary direct
_audit_creation_method SHELXL-2014/7
_cell_angle_alpha 90
_cell_angle_beta 90
_cell_angle_gamma 90
_cell_formula_units_Z 4
_cell_length_a 15.5419(12)
_cell_length_b 12.8656(11)
_cell_length_c 20.1928(16)
_cell_measurement_reflns_used 6821
_cell_measurement_temperature 100(2)
_cell_measurement_theta_max 28.68
_cell_measurement_theta_min 2.29
_cell_volume 4037.7(6)
_computing_cell_refinement 'Bruker SAINT'
_computing_data_collection 'Bruker SMART'
_computing_data_reduction 'Bruker SAINT'
_computing_molecular_graphics 'Bruker SHELXTL'
_computing_publication_material 'Bruker SHELXTL'
_computing_structure_refinement 'SHELXL-2014/7 (Sheldrick, 2014)'
_computing_structure_solution 'SHELXS-97 (Sheldrick, 1990)'
_diffrn_ambient_temperature 100(2)
_diffrn_detector_area_resol_mean 8.26
_diffrn_measured_fraction_theta_full 1.000
_diffrn_measured_fraction_theta_max 0.939
_diffrn_measurement_device_type 'Bruke SMART APEX CCD'
_diffrn_measurement_method \w-scan
_diffrn_radiation_monochromator graphite
_diffrn_radiation_type MoK\a
_diffrn_radiation_wavelength 0.71073
_diffrn_reflns_av_R_equivalents 0.0260
_diffrn_reflns_av_unetI/netI 0.0430
_diffrn_reflns_Laue_measured_fraction_full 1.000
_diffrn_reflns_Laue_measured_fraction_max 0.939
_diffrn_reflns_limit_h_max 20
_diffrn_reflns_limit_h_min -20
_diffrn_reflns_limit_k_max 15
_diffrn_reflns_limit_k_min -17
_diffrn_reflns_limit_l_max 23
_diffrn_reflns_limit_l_min -27
_diffrn_reflns_number 25467
_diffrn_reflns_point_group_measured_fraction_full 0.876
_diffrn_reflns_point_group_measured_fraction_max 0.788
_diffrn_reflns_theta_full 25.242
_diffrn_reflns_theta_max 28.680
_diffrn_reflns_theta_min 1.877
_exptl_absorpt_coefficient_mu 3.494
_exptl_absorpt_correction_T_max 0.6792
_exptl_absorpt_correction_T_min 0.4929
_exptl_absorpt_correction_type multi-scan
_exptl_absorpt_process_details SADABS
_exptl_crystal_colour yellow
_exptl_crystal_density_diffrn 1.645
_exptl_crystal_description prism
_exptl_crystal_F_000 2000
_exptl_crystal_size_max 0.390
_exptl_crystal_size_mid 0.140
_exptl_crystal_size_min 0.120
_refine_diff_density_max 2.229
_refine_diff_density_min -0.692
_refine_diff_density_rms 0.103
_refine_ls_abs_structure_details
;
 Flack x determined using 2808 quotients [(I+)-(I-)]/[(I+)+(I-)]
 (Parsons, Flack and Wagner, Acta Cryst. B69 (2013) 249-259).
;
_refine_ls_abs_structure_Flack 0.009(3)
_refine_ls_extinction_method none
_refine_ls_goodness_of_fit_ref 1.004
_refine_ls_hydrogen_treatment constr
_refine_ls_matrix_type full
_refine_ls_number_parameters 519
_refine_ls_number_reflns 8219
_refine_ls_number_restraints 1
_refine_ls_restrained_S_all 1.004
_refine_ls_R_factor_all 0.0236
_refine_ls_R_factor_gt 0.0218
_refine_ls_shift/su_max 0.001
_refine_ls_shift/su_mean 0.000
_refine_ls_structure_factor_coef Fsqd
_refine_ls_weighting_details 'w=1/[\s^2^(Fo^2^)+(0.0120P)^2^] where P=(Fo^2^+2Fc^2^)/3'
_refine_ls_weighting_scheme calc
_refine_ls_wR_factor_gt 0.0482
_refine_ls_wR_factor_ref 0.0488
_reflns_Friedel_coverage 0.635
_reflns_Friedel_fraction_full 0.743
_reflns_Friedel_fraction_max 0.629
_reflns_number_gt 7741
_reflns_number_total 8219
_reflns_threshold_expression 'I > 2\s(I)'
_cod_data_source_file om6b00929_si_002.cif
_cod_data_source_block mbm1642sib
_cod_database_code 4087292
_shelx_shelxl_version_number 2014/7
_shelx_space_group_comment
;
The symmetry employed for this shelxl refinement is uniquely defined
by the following loop, which should always be used as a source of
symmetry information in preference to the above space-group names.
They are only intended as comments.
;
_shelx_estimated_absorpt_t_min 0.343
_shelx_estimated_absorpt_t_max 0.679

loop_
_space_group_symop_operation_xyz
'x, y, z'
'-x, -y, z+1/2'
'x+1/2, -y+1/2, z'
'-x+1/2, y+1/2, z+1/2'

loop_
_atom_site_label
_atom_site_type_symbol
_atom_site_fract_x
_atom_site_fract_y
_atom_site_fract_z
_atom_site_U_iso_or_equiv
_atom_site_adp_type
_atom_site_occupancy
_atom_site_site_symmetry_order
_atom_site_calc_flag
_atom_site_refinement_flags_posn
_atom_site_refinement_flags_adp
Ir1 Ir 0.50565(2) 0.51405(2) 0.49933(2) 0.01039(4) Uani 1 1 d . .
P1 P 0.37675(5) 0.60338(7) 0.48798(5) 0.0121(2) Uani 1 1 d . .
P2 P 0.48370(6) 0.40903(8) 0.40809(5) 0.01121(19) Uani 1 1 d . .
C1 C 0.6433(2) 0.5749(3) 0.48183(18) 0.0157(9) Uani 1 1 d . .
C2 C 0.5986(2) 0.6453(3) 0.52267(19) 0.0150(8) Uani 1 1 d . .
C3 C 0.5731(2) 0.5926(3) 0.58252(19) 0.0140(8) Uani 1 1 d . .
C4 C 0.6055(2) 0.4880(3) 0.5794(2) 0.0149(8) Uani 1 1 d . .
C5 C 0.6472(2) 0.4764(3) 0.51638(19) 0.0156(9) Uani 1 1 d . .
C6 C 0.6908(2) 0.6003(3) 0.4200(2) 0.0181(8) Uani 1 1 d . .
H6A H 0.6592 0.6535 0.3952 0.027 Uiso 1 1 calc R U
H6B H 0.6964 0.5376 0.3928 0.027 Uiso 1 1 calc R U
H6C H 0.7481 0.6267 0.4312 0.027 Uiso 1 1 calc R U
C7 C 0.5911(2) 0.7594(3) 0.50966(19) 0.0180(9) Uani 1 1 d . .
H7A H 0.6436 0.7945 0.5245 0.027 Uiso 1 1 calc R U
H7B H 0.5415 0.7873 0.5339 0.027 Uiso 1 1 calc R U
H7C H 0.5831 0.7711 0.4621 0.027 Uiso 1 1 calc R U
C8 C 0.5345(3) 0.6428(3) 0.6431(2) 0.0209(9) Uani 1 1 d . .
H8A H 0.5807 0.6669 0.6723 0.031 Uiso 1 1 calc R U
H8B H 0.4988 0.5920 0.6666 0.031 Uiso 1 1 calc R U
H8C H 0.4989 0.7020 0.6297 0.031 Uiso 1 1 calc R U
C9 C 0.6037(3) 0.4106(3) 0.6345(2) 0.0211(9) Uani 1 1 d . .
H9A H 0.6542 0.4205 0.6628 0.032 Uiso 1 1 calc R U
H9B H 0.6043 0.3402 0.6160 0.032 Uiso 1 1 calc R U
H9C H 0.5513 0.4205 0.6608 0.032 Uiso 1 1 calc R U
C10 C 0.70183(19) 0.3853(3) 0.4956(3) 0.0203(7) Uani 1 1 d . .
H10A H 0.7620 0.3989 0.5071 0.030 Uiso 1 1 calc R U
H10B H 0.6968 0.3753 0.4476 0.030 Uiso 1 1 calc R U
H10C H 0.6821 0.3225 0.5185 0.030 Uiso 1 1 calc R U
C11 C 0.4011(2) 0.4381(3) 0.54436(19) 0.0136(8) Uani 1 1 d . .
C12 C 0.3267(3) 0.4971(3) 0.5307(2) 0.0133(8) Uani 1 1 d . .
C13 C 0.2454(2) 0.4680(3) 0.55220(19) 0.0157(8) Uani 1 1 d . .
H13 H 0.1965 0.5096 0.5425 0.019 Uiso 1 1 calc R U
C14 C 0.2372(2) 0.3766(3) 0.58832(19) 0.0171(9) Uani 1 1 d . .
H14 H 0.1822 0.3540 0.6028 0.020 Uiso 1 1 calc R U
C15 C 0.3100(3) 0.3186(3) 0.60304(19) 0.0157(9) Uani 1 1 d . .
H15 H 0.3038 0.2560 0.6276 0.019 Uiso 1 1 calc R U
C16 C 0.3923(2) 0.3496(3) 0.58278(18) 0.0140(8) Uani 1 1 d . .
H16 H 0.4414 0.3103 0.5953 0.017 Uiso 1 1 calc R U
C21 C 0.3576(2) 0.7191(3) 0.53792(18) 0.0147(8) Uani 1 1 d . .
C22 C 0.3779(2) 0.8177(3) 0.51400(18) 0.0156(8) Uani 1 1 d . .
H22 H 0.4036 0.8245 0.4715 0.019 Uiso 1 1 calc R U
C23 C 0.3614(2) 0.9057(3) 0.5511(2) 0.0190(9) Uani 1 1 d . .
H23 H 0.3770 0.9722 0.5346 0.023 Uiso 1 1 calc R U
C24 C 0.3219(2) 0.8968(3) 0.6124(2) 0.0233(9) Uani 1 1 d . .
H24 H 0.3095 0.9570 0.6379 0.028 Uiso 1 1 calc R U
C25 C 0.3010(3) 0.7995(3) 0.6360(2) 0.0258(10) Uani 1 1 d . .
H25 H 0.2737 0.7933 0.6779 0.031 Uiso 1 1 calc R U
C26 C 0.3191(3) 0.7109(3) 0.5999(2) 0.0218(9) Uani 1 1 d . .
H26 H 0.3053 0.6444 0.6174 0.026 Uiso 1 1 calc R U
C31 C 0.3255(2) 0.6393(3) 0.41065(19) 0.0133(8) Uani 1 1 d . .
C32 C 0.3694(2) 0.7010(3) 0.36453(19) 0.0165(8) Uani 1 1 d . .
H32 H 0.4269 0.7219 0.3731 0.020 Uiso 1 1 calc R U
C33 C 0.3292(3) 0.7317(3) 0.30617(19) 0.0207(9) Uani 1 1 d . .
H33 H 0.3591 0.7730 0.2747 0.025 Uiso 1 1 calc R U
C34 C 0.2448(3) 0.7015(3) 0.2945(2) 0.0218(9) Uani 1 1 d . .
H34 H 0.2173 0.7217 0.2545 0.026 Uiso 1 1 calc R U
C35 C 0.1999(3) 0.6421(3) 0.3403(2) 0.0207(9) Uani 1 1 d . .
H35 H 0.1419 0.6225 0.3319 0.025 Uiso 1 1 calc R U
C36 C 0.2402(2) 0.6115(3) 0.39851(19) 0.0154(8) Uani 1 1 d . .
H36 H 0.2095 0.5714 0.4302 0.019 Uiso 1 1 calc R U
C41 C 0.5010(2) 0.2694(3) 0.4214(2) 0.0138(8) Uani 1 1 d . .
C42 C 0.5259(2) 0.2324(3) 0.48337(18) 0.0148(8) Uani 1 1 d . .
H42 H 0.5386 0.2799 0.5181 0.018 Uiso 1 1 calc R U
C43 C 0.5323(2) 0.1259(3) 0.4944(3) 0.0181(7) Uani 1 1 d . .
H43 H 0.5485 0.1011 0.5369 0.022 Uiso 1 1 calc R U
C44 C 0.5154(2) 0.0567(4) 0.4448(2) 0.0206(9) Uani 1 1 d . .
H44 H 0.5203 -0.0159 0.4527 0.025 Uiso 1 1 calc R U
C45 C 0.4911(2) 0.0925(4) 0.3827(2) 0.0207(9) Uani 1 1 d . .
H45 H 0.4800 0.0446 0.3480 0.025 Uiso 1 1 calc R U
C46 C 0.4831(2) 0.1980(3) 0.3715(2) 0.0182(9) Uani 1 1 d . .
H46 H 0.4651 0.2221 0.3293 0.022 Uiso 1 1 calc R U
C51 C 0.5541(2) 0.4434(3) 0.33923(19) 0.0143(8) Uani 1 1 d . .
C52 C 0.6192(2) 0.3772(3) 0.31772(19) 0.0178(8) Uani 1 1 d . .
H52 H 0.6251 0.3100 0.3368 0.021 Uiso 1 1 calc R U
C53 C 0.6760(2) 0.4092(4) 0.2681(2) 0.0224(9) Uani 1 1 d . .
H53 H 0.7211 0.3644 0.2544 0.027 Uiso 1 1 calc R U
C54 C 0.6669(3) 0.5055(3) 0.2389(2) 0.0216(9) Uani 1 1 d . .
H54 H 0.7055 0.5267 0.2050 0.026 Uiso 1 1 calc R U
C55 C 0.6011(2) 0.5715(3) 0.2592(2) 0.0186(8) Uani 1 1 d . .
H55 H 0.5935 0.6371 0.2384 0.022 Uiso 1 1 calc R U
C56 C 0.5465(2) 0.5413(3) 0.3101(2) 0.0165(8) Uani 1 1 d . .
H56 H 0.5033 0.5879 0.3252 0.020 Uiso 1 1 calc R U
C61 C 0.3764(2) 0.4014(3) 0.37051(18) 0.0119(7) Uani 1 1 d . .
C62 C 0.3109(3) 0.3528(3) 0.4061(2) 0.0155(8) Uani 1 1 d . .
H62 H 0.3228 0.3237 0.4484 0.019 Uiso 1 1 calc R U
C63 C 0.2287(2) 0.3466(3) 0.3802(2) 0.0177(9) Uani 1 1 d . .
H63 H 0.1841 0.3161 0.4058 0.021 Uiso 1 1 calc R U
C64 C 0.2105(2) 0.3843(3) 0.3175(2) 0.0189(9) Uani 1 1 d . .
H64 H 0.1542 0.3785 0.2996 0.023 Uiso 1 1 calc R U
C65 C 0.2758(2) 0.4305(3) 0.2813(2) 0.0171(8) Uani 1 1 d . .
H65 H 0.2640 0.4566 0.2382 0.021 Uiso 1 1 calc R U
C66 C 0.3584(2) 0.4392(3) 0.30725(19) 0.0161(8) Uani 1 1 d . .
H66 H 0.4027 0.4709 0.2818 0.019 Uiso 1 1 calc R U
C99 C 0.9645(3) 0.4806(3) 0.1907(2) 0.0233(10) Uani 1 1 d . .
F1 F 0.88599(17) 0.4721(2) 0.21678(14) 0.0357(7) Uani 1 1 d . .
F2 F 0.95846(17) 0.4564(2) 0.12645(13) 0.0302(6) Uani 1 1 d . .
F3 F 1.01267(17) 0.4047(3) 0.21870(18) 0.0291(8) Uani 1 1 d . .
S1 S 1.00991(6) 0.60968(9) 0.20405(6) 0.0193(2) Uani 1 1 d . .
O1 O 1.09625(17) 0.6015(2) 0.17873(16) 0.0307(8) Uani 1 1 d . .
O2 O 0.95299(18) 0.6746(2) 0.16596(15) 0.0262(7) Uani 1 1 d . .
O3 O 1.00389(18) 0.6217(4) 0.2747(2) 0.0298(11) Uani 1 1 d . .

loop_
_atom_site_aniso_label
_atom_site_aniso_U_11
_atom_site_aniso_U_22
_atom_site_aniso_U_33
_atom_site_aniso_U_23
_atom_site_aniso_U_13
_atom_site_aniso_U_12
Ir1 0.01122(6) 0.01190(7) 0.00805(7) 0.00010(15) -0.00050(11) -0.00072(4)
P1 0.0133(4) 0.0132(4) 0.0097(5) -0.0010(4) -0.0002(4) -0.0001(3)
P2 0.0133(4) 0.0120(5) 0.0083(5) 0.0003(4) 0.0004(4) -0.0007(4)
C1 0.0110(16) 0.021(2) 0.015(2) -0.0003(15) -0.0044(13) -0.0020(14)
C2 0.0113(17) 0.020(2) 0.0142(18) 0.0006(15) -0.0036(13) -0.0024(15)
C3 0.0131(17) 0.017(2) 0.0116(19) -0.0007(16) -0.0051(14) -0.0034(14)
C4 0.0157(18) 0.020(2) 0.009(2) 0.0007(16) -0.0051(15) -0.0030(15)
C5 0.0113(17) 0.020(2) 0.015(2) -0.0024(15) -0.0022(13) -0.0026(14)
C6 0.0164(18) 0.022(2) 0.016(2) 0.0006(17) 0.0005(15) -0.0049(16)
C7 0.0215(17) 0.0150(19) 0.018(2) 0.0015(16) -0.0016(15) -0.0031(14)
C8 0.026(2) 0.026(2) 0.011(2) -0.0019(18) -0.0001(16) -0.0030(18)
C9 0.025(2) 0.024(2) 0.015(2) 0.0032(18) -0.0079(16) -0.0048(17)
C10 0.0142(15) 0.0198(19) 0.027(2) 0.000(3) -0.005(2) 0.0018(12)
C11 0.0142(17) 0.016(2) 0.0102(18) -0.0068(15) -0.0007(14) -0.0006(15)
C12 0.018(2) 0.015(2) 0.007(2) -0.0037(15) -0.0016(15) -0.0011(14)
C13 0.0153(18) 0.017(2) 0.014(2) -0.0028(16) -0.0007(15) -0.0003(15)
C14 0.0182(19) 0.022(2) 0.0108(19) -0.0034(17) 0.0005(15) -0.0040(16)
C15 0.025(2) 0.015(2) 0.0077(19) -0.0014(16) -0.0001(15) -0.0047(17)
C16 0.0157(18) 0.017(2) 0.0090(18) -0.0025(16) -0.0013(14) -0.0017(15)
C21 0.0124(17) 0.017(2) 0.015(2) -0.0053(16) -0.0028(14) 0.0037(15)
C22 0.0115(16) 0.021(2) 0.014(2) -0.0010(15) 0.0006(12) 0.0027(14)
C23 0.0169(18) 0.018(2) 0.022(2) -0.0009(17) -0.0020(16) -0.0006(15)
C24 0.024(2) 0.022(2) 0.024(2) -0.0095(19) 0.0000(17) -0.0005(17)
C25 0.036(2) 0.027(3) 0.014(2) -0.0039(19) 0.0074(17) -0.0013(19)
C26 0.030(2) 0.021(2) 0.015(2) 0.0006(18) 0.0019(17) -0.0064(18)
C31 0.0167(18) 0.013(2) 0.0105(19) -0.0020(16) -0.0001(14) 0.0042(14)
C32 0.0183(18) 0.015(2) 0.016(2) -0.0015(16) 0.0020(15) 0.0021(16)
C33 0.030(2) 0.020(2) 0.012(2) 0.0007(17) 0.0040(16) 0.0048(17)
C34 0.031(2) 0.020(2) 0.014(2) 0.0006(18) -0.0031(16) 0.0079(17)
C35 0.019(2) 0.025(2) 0.018(2) -0.0044(18) -0.0057(16) 0.0026(17)
C36 0.0189(18) 0.015(2) 0.0124(19) -0.0031(16) 0.0001(14) 0.0012(15)
C41 0.0147(18) 0.014(2) 0.013(2) 0.0006(16) 0.0039(13) 0.0006(13)
C42 0.0158(15) 0.018(2) 0.010(2) -0.0007(14) 0.0005(13) -0.0012(14)
C43 0.0189(15) 0.0199(18) 0.0156(19) 0.005(2) 0.004(2) 0.0009(13)
C44 0.023(2) 0.014(2) 0.025(2) 0.0030(19) 0.0028(17) -0.0001(16)
C45 0.027(2) 0.017(2) 0.018(2) -0.0040(18) 0.0022(16) -0.0030(16)
C46 0.0225(19) 0.017(2) 0.016(2) -0.0006(18) -0.0007(15) -0.0004(16)
C51 0.0149(18) 0.020(2) 0.0080(18) -0.0006(16) -0.0013(14) -0.0010(16)
C52 0.023(2) 0.019(2) 0.012(2) 0.0012(17) 0.0006(15) -0.0008(16)
C53 0.020(2) 0.030(3) 0.017(2) -0.0025(19) 0.0077(17) 0.0046(17)
C54 0.022(2) 0.031(2) 0.012(2) 0.0012(18) 0.0069(16) -0.0029(17)
C55 0.022(2) 0.020(2) 0.013(2) 0.0061(17) -0.0030(15) -0.0049(16)
C56 0.0139(18) 0.019(2) 0.016(2) -0.0034(17) -0.0010(15) -0.0010(15)
C61 0.0126(17) 0.013(2) 0.0101(19) -0.0028(15) -0.0005(13) 0.0011(14)
C62 0.024(2) 0.013(2) 0.0089(19) -0.0016(17) 0.0007(16) -0.0011(17)
C63 0.019(2) 0.018(2) 0.017(2) -0.0017(17) 0.0026(16) -0.0033(16)
C64 0.0174(19) 0.020(2) 0.020(2) -0.0049(18) -0.0046(15) -0.0025(16)
C65 0.0211(19) 0.019(2) 0.0110(19) -0.0011(16) -0.0043(15) -0.0014(16)
C66 0.0180(19) 0.019(2) 0.0113(19) -0.0021(16) 0.0013(15) -0.0027(15)
C99 0.024(2) 0.025(3) 0.021(2) 0.0046(19) -0.0034(18) -0.0043(18)
F1 0.0257(14) 0.0415(18) 0.0399(18) -0.0004(14) 0.0092(12) -0.0087(12)
F2 0.0423(15) 0.0302(15) 0.0180(14) -0.0014(12) -0.0047(12) -0.0058(13)
F3 0.0368(15) 0.024(2) 0.0268(18) 0.0078(14) -0.0016(12) 0.0051(14)
S1 0.0186(5) 0.0193(6) 0.0199(6) 0.0009(5) -0.0032(4) 0.0003(4)
O1 0.0206(14) 0.030(2) 0.041(2) 0.0001(15) 0.0054(13) -0.0029(13)
O2 0.0307(16) 0.0234(17) 0.0246(17) 0.0044(14) -0.0090(13) 0.0030(13)
O3 0.0310(18) 0.038(3) 0.021(2) -0.0040(19) -0.0072(13) 0.0029(14)

loop_
_atom_type_symbol
_atom_type_description
_atom_type_scat_dispersion_real
_atom_type_scat_dispersion_imag
_atom_type_scat_source
C C 0.0033 0.0016 'International Tables Vol C Tables 4.2.6.8 and 6.1.1.4'
H H 0.0000 0.0000 'International Tables Vol C Tables 4.2.6.8 and 6.1.1.4'
P P 0.1023 0.0942 'International Tables Vol C Tables 4.2.6.8 and 6.1.1.4'
Ir Ir -1.4442 7.9887 'International Tables Vol C Tables 4.2.6.8 and 6.1.1.4'
S S 0.1246 0.1234 'International Tables Vol C Tables 4.2.6.8 and 6.1.1.4'
F F 0.0171 0.0103 'International Tables Vol C Tables 4.2.6.8 and 6.1.1.4'
O O 0.0106 0.0060 'International Tables Vol C Tables 4.2.6.8 and 6.1.1.4'

loop_
_geom_angle_atom_site_label_1
_geom_angle_atom_site_label_2
_geom_angle_atom_site_label_3
_geom_angle
C11 Ir1 C3 104.41(14)
C11 Ir1 C4 98.72(14)
C3 Ir1 C4 37.37(13)
C11 Ir1 C2 138.33(14)
C3 Ir1 C2 37.38(13)
C4 Ir1 C2 61.76(13)
C11 Ir1 C5 125.58(14)
C3 Ir1 C5 61.78(14)
C4 Ir1 C5 36.84(14)
C2 Ir1 C5 60.86(14)
C11 Ir1 C1 160.24(14)
C3 Ir1 C1 61.56(13)
C4 Ir1 C1 61.59(14)
C2 Ir1 C1 35.85(13)
C5 Ir1 C1 36.81(14)
C11 Ir1 P2 87.65(10)
C3 Ir1 P2 159.74(10)
C4 Ir1 P2 125.70(10)
C2 Ir1 P2 133.97(10)
C5 Ir1 P2 97.97(10)
C1 Ir1 P2 102.32(10)
C11 Ir1 P1 66.79(11)
C3 Ir1 P1 104.87(10)
C4 Ir1 P1 137.29(11)
C2 Ir1 P1 101.60(10)
C5 Ir1 P1 162.46(10)
C1 Ir1 P1 128.16(10)
P2 Ir1 P1 94.79(4)
C12 P1 C31 114.69(18)
C12 P1 C21 106.60(18)
C31 P1 C21 101.33(17)
C12 P1 Ir1 87.09(13)
C31 P1 Ir1 126.19(13)
C21 P1 Ir1 119.41(12)
C51 P2 C61 104.04(17)
C51 P2 C41 105.10(18)
C61 P2 C41 98.10(17)
C51 P2 Ir1 112.21(13)
C61 P2 Ir1 119.70(12)
C41 P2 Ir1 115.74(14)
C2 C1 C5 107.6(3)
C2 C1 C6 126.5(4)
C5 C1 C6 125.2(3)
C2 C1 Ir1 70.8(2)
C5 C1 Ir1 70.6(2)
C6 C1 Ir1 131.6(3)
C1 C2 C3 108.9(4)
C1 C2 C7 124.5(4)
C3 C2 C7 126.0(4)
C1 C2 Ir1 73.4(2)
C3 C2 Ir1 69.5(2)
C7 C2 Ir1 130.1(2)
C4 C3 C2 107.9(3)
C4 C3 C8 125.1(4)
C2 C3 C8 126.0(4)
C4 C3 Ir1 72.9(2)
C2 C3 Ir1 73.1(2)
C8 C3 Ir1 128.3(3)
C5 C4 C3 107.1(3)
C5 C4 C9 126.8(4)
C3 C4 C9 125.8(4)
C5 C4 Ir1 72.1(2)
C3 C4 Ir1 69.7(2)
C9 C4 Ir1 128.2(3)
C4 C5 C1 108.5(3)
C4 C5 C10 125.6(4)
C1 C5 C10 124.7(4)
C4 C5 Ir1 71.1(2)
C1 C5 Ir1 72.6(2)
C10 C5 Ir1 131.9(3)
C16 C11 C12 118.1(3)
C16 C11 Ir1 134.5(3)
C12 C11 Ir1 107.4(3)
C13 C12 C11 122.7(4)
C13 C12 P1 138.7(3)
C11 C12 P1 98.6(3)
C12 C13 C14 118.4(4)
C15 C14 C13 119.6(4)
C14 C15 C16 121.9(4)
C11 C16 C15 119.2(4)
C26 C21 C22 118.6(4)
C26 C21 P1 120.4(3)
C22 C21 P1 121.0(3)
C23 C22 C21 121.1(4)
C22 C23 C24 119.9(4)
C25 C24 C23 119.2(4)
C24 C25 C26 121.2(4)
C25 C26 C21 120.0(4)
C36 C31 C32 119.4(4)
C36 C31 P1 120.2(3)
C32 C31 P1 120.2(3)
C33 C32 C31 120.3(4)
C34 C33 C32 119.3(4)
C35 C34 C33 121.1(4)
C34 C35 C36 119.6(4)
C35 C36 C31 120.3(4)
C46 C41 C42 118.7(4)
C46 C41 P2 120.8(3)
C42 C41 P2 120.4(3)
C43 C42 C41 120.0(4)
C44 C43 C42 120.7(4)
C43 C44 C45 119.9(4)
C46 C45 C44 120.0(4)
C45 C46 C41 120.8(4)
C52 C51 C56 118.8(4)
C52 C51 P2 121.7(3)
C56 C51 P2 119.3(3)
C51 C52 C53 120.1(4)
C54 C53 C52 120.5(4)
C53 C54 C55 119.8(4)
C56 C55 C54 119.8(4)
C55 C56 C51 120.9(4)
C66 C61 C62 118.8(3)
C66 C61 P2 122.9(3)
C62 C61 P2 118.3(3)
C63 C62 C61 120.4(4)
C62 C63 C64 120.9(4)
C65 C64 C63 118.9(4)
C64 C65 C66 120.8(4)
C65 C66 C61 120.1(4)
F1 C99 F2 107.4(4)
F1 C99 F3 106.3(4)
F2 C99 F3 106.0(4)
F1 C99 S1 111.8(3)
F2 C99 S1 112.5(3)
F3 C99 S1 112.4(3)
O3 S1 O2 115.3(2)
O3 S1 O1 114.88(18)
O2 S1 O1 115.17(19)
O3 S1 C99 102.7(3)
O2 S1 C99 102.20(19)
O1 S1 C99 104.0(2)

loop_
_geom_bond_atom_site_label_1
_geom_bond_atom_site_label_2
_geom_bond_distance
Ir1 C11 2.103(4)
Ir1 C3 2.223(4)
Ir1 C4 2.266(4)
Ir1 C2 2.272(4)
Ir1 C5 2.279(4)
Ir1 C1 2.305(3)
Ir1 P2 2.3099(11)
Ir1 P1 2.3209(9)
P1 C12 1.794(4)
P1 C31 1.813(4)
P1 C21 1.823(4)
P2 C51 1.823(4)
P2 C61 1.834(4)
P2 C41 1.836(5)
C1 C2 1.409(5)
C1 C5 1.448(6)
C1 C6 1.487(5)
C2 C3 1.441(5)
C2 C7 1.495(5)
C3 C4 1.438(5)
C3 C8 1.508(5)
C4 C5 1.436(6)
C4 C9 1.493(5)
C5 C10 1.507(5)
C11 C16 1.385(5)
C11 C12 1.410(5)
C12 C13 1.388(5)
C13 C14 1.389(5)
C14 C15 1.387(5)
C15 C16 1.400(5)
C21 C26 1.390(5)
C21 C22 1.394(5)
C22 C23 1.381(5)
C23 C24 1.387(6)
C24 C25 1.378(6)
C25 C26 1.383(6)
C31 C36 1.395(5)
C31 C32 1.401(5)
C32 C33 1.391(5)
C33 C34 1.389(6)
C34 C35 1.388(6)
C35 C36 1.389(5)
C41 C46 1.390(6)
C41 C42 1.395(6)
C42 C43 1.392(5)
C43 C44 1.367(6)
C44 C45 1.387(6)
C45 C46 1.382(7)
C51 C52 1.393(5)
C51 C56 1.395(6)
C52 C53 1.397(5)
C53 C54 1.378(6)
C54 C55 1.392(6)
C55 C56 1.388(5)
C61 C66 1.395(5)
C61 C62 1.395(5)
C62 C63 1.382(5)
C63 C64 1.386(6)
C64 C65 1.384(5)
C65 C66 1.392(5)
C99 F1 1.333(5)
C99 F2 1.338(5)
C99 F3 1.355(6)
C99 S1 1.824(5)
S1 O3 1.439(4)
S1 O2 1.439(3)
S1 O1 1.440(3)

loop_
_geom_hbond_atom_site_label_D
_geom_hbond_atom_site_label_H
_geom_hbond_atom_site_label_A
_geom_hbond_distance_DH
_geom_hbond_distance_HA
_geom_hbond_distance_DA
_geom_hbond_angle_DHA
_geom_hbond_site_symmetry_A
C14 H14 O2 0.95 2.48 3.411(5) 164.8 2_665
C35 H35 O3 0.95 2.44 3.332(5) 156.9 1_455
